data_2233784
loop_
_publ_author_name
'Yan, Shi-Wei'
'Liang, Yan-Chen'
'Liao, Qin'
'Xin, Guang-Hua'
'Ye, Zhong-Li'

_publ_section_title
;
 4-(1-Cyclopropyl-6-fluoro-4-oxo-1,4-dihydroquinolin-7-yl)piperazin-1-ium
 2,4,5-tricarboxybenzene-1-carboxylate monohydrate
;
_journal_coeditor_code FF2056
_journal_issue 3
_journal_name_full 'Acta Crystallographica Section E'
_journal_page_first o919
_journal_paper_doi 10.1107/S1600536812008392
_journal_volume 68
_journal_year 2012
_chemical_formula_iupac 'C16 H19 F N3 O + , C10 H5 O8 - , H2 O'
_chemical_formula_moiety 'C16 H19 F N3 O +, C10 H5 O8 -, H2 O'
_chemical_formula_sum 'C26 H26 F N3 O10'
_chemical_formula_weight 559.50
_chemical_name_systematic
;
4-(1-Cyclopropyl-6-fluoro-4-oxo-1,4-dihydroquinolin-7-yl)piperazin-1-ium
2,4,5-tricarboxybenzene-1-carboxylate monohydrate
;
_space_group_IT_number 2
_symmetry_cell_setting triclinic
_symmetry_space_group_name_Hall '-P 1'
_symmetry_space_group_name_H-M 'P -1'
_atom_sites_solution_hydrogens geom
_atom_sites_solution_primary direct
_atom_sites_solution_secondary difmap
_audit_creation_method SHELXL97
_cell_angle_alpha 77.03(3)
_cell_angle_beta 87.01(3)
_cell_angle_gamma 88.65(3)
_cell_formula_units_Z 2
_cell_length_a 9.5537(19)
_cell_length_b 11.300(2)
_cell_length_c 11.686(2)
_cell_measurement_reflns_used 12113
_cell_measurement_temperature 293(2)
_cell_measurement_theta_max 27.48
_cell_measurement_theta_min 3.04
_cell_volume 1227.6(4)
_computing_cell_refinement 'SMART (Bruker, 2001)'
_computing_data_collection 'SMART (Bruker, 2001)'
_computing_data_reduction 'SAINT (Bruker, 2001)'
_computing_molecular_graphics 'SHELXTL-Plus (Sheldrick, 2008)'
_computing_publication_material 'SHELXL97 (Sheldrick, 2008)'
_computing_structure_refinement 'SHELXL97 (Sheldrick, 2008)'
_computing_structure_solution 'SHELXS97 (Sheldrick, 2008)'
_diffrn_ambient_temperature 293(2)
_diffrn_measured_fraction_theta_full 0.989
_diffrn_measured_fraction_theta_max 0.989
_diffrn_measurement_device_type 'Bruker APEX CCD'
_diffrn_measurement_method '\f and \w'
_diffrn_radiation_monochromator graphite
_diffrn_radiation_source 'fine-focus sealed tube'
_diffrn_radiation_type MoK\a
_diffrn_radiation_wavelength 0.71073
_diffrn_reflns_av_R_equivalents 0.0241
_diffrn_reflns_av_sigmaI/netI 0.0352
_diffrn_reflns_limit_h_max 11
_diffrn_reflns_limit_h_min -12
_diffrn_reflns_limit_k_max 14
_diffrn_reflns_limit_k_min -13
_diffrn_reflns_limit_l_max 15
_diffrn_reflns_limit_l_min -15
_diffrn_reflns_number 12113
_diffrn_reflns_theta_full 27.48
_diffrn_reflns_theta_max 27.48
_diffrn_reflns_theta_min 3.04
_exptl_absorpt_coefficient_mu 0.122
_exptl_absorpt_correction_T_max 0.9619
_exptl_absorpt_correction_T_min 0.9527
_exptl_absorpt_correction_type multi-scan
_exptl_absorpt_process_details '(SADABS; Sheldrick, 1996)'
_exptl_crystal_colour colourless
_exptl_crystal_density_diffrn 1.514
_exptl_crystal_density_method 'not measured'
_exptl_crystal_description block
_exptl_crystal_F_000 584
_exptl_crystal_size_max 0.40
_exptl_crystal_size_mid 0.35
_exptl_crystal_size_min 0.32
_refine_diff_density_max 0.306
_refine_diff_density_min -0.312
_refine_ls_extinction_method none
_refine_ls_goodness_of_fit_ref 0.990
_refine_ls_hydrogen_treatment mixed
_refine_ls_matrix_type full
_refine_ls_number_parameters 373
_refine_ls_number_reflns 5561
_refine_ls_number_restraints 1
_refine_ls_restrained_S_all 0.990
_refine_ls_R_factor_all 0.0691
_refine_ls_R_factor_gt 0.0496
_refine_ls_shift/su_max 0.000
_refine_ls_shift/su_mean 0.000
_refine_ls_structure_factor_coef Fsqd
_refine_ls_weighting_details 'calc w = 1/[\s^2^(Fo^2^)+(0.1100P)^2^+0.0000P] where P=(Fo^2^+2Fc^2^)/3'
_refine_ls_weighting_scheme calc
_refine_ls_wR_factor_gt 0.1469
_refine_ls_wR_factor_ref 0.1594
_reflns_number_gt 3880
_reflns_number_total 5561
_reflns_threshold_expression I>2\s(I)
_cod_data_source_file ff2056.cif
_cod_data_source_block I
_cod_original_cell_volume 1227.7(4)
_cod_database_code 2233784
_cod_database_fobs_code 2233784

loop_
_symmetry_equiv_pos_as_xyz
'x, y, z'
'-x, -y, -z'

loop_
_atom_site_type_symbol
_atom_site_label
_atom_site_fract_x
_atom_site_fract_y
_atom_site_fract_z
_atom_site_U_iso_or_equiv
_atom_site_adp_type
_atom_site_calc_flag
_atom_site_refinement_flags
_atom_site_occupancy
_atom_site_symmetry_multiplicity
C C1 0.60114(14) 0.33816(15) 1.07824(14) 0.0295(3) Uani d . 1 1
N N1 1.01985(19) 0.2831(2) 0.83946(17) 0.0547(5) Uani d . 1 1
H H1A 0.957(3) 0.321(3) 0.878(3) 0.079(8) Uiso d . 1 1
H H1B 1.069(3) 0.228(3) 0.895(3) 0.075(8) Uiso d . 1 1
O O1 0.82943(12) 0.29979(18) 1.14009(13) 0.0685(5) Uani d D 1 1
H H1C 0.9252 0.3009 1.1161 0.082 Uiso d D 1 1
O O1W 0.87507(18) -0.06407(16) 1.0022(2) 0.0926(8) Uani d . 1 1
H H1WA 0.8177 -0.0216 0.9557 0.111 Uiso d R 1 1
H H1WB 0.7853 -0.0240 1.0206 0.111 Uiso d R 1 1
F F1 1.02031(11) 0.14064(13) 0.45876(13) 0.0624(4) Uani d . 1 1
C C2 0.54681(15) 0.41608(15) 1.14539(14) 0.0299(3) Uani d . 1 1
H H2A 0.6083 0.4647 1.1729 0.036 Uiso calc R 1 1
N N2 1.14351(15) 0.24609(15) 0.62194(15) 0.0415(4) Uani d . 1 1
O O2 0.80487(12) 0.37949(13) 0.95197(12) 0.0477(3) Uani d . 1 1
C C3 0.40408(15) 0.42509(14) 1.17374(14) 0.0287(3) Uani d . 1 1
N N3 1.59322(15) 0.17920(14) 0.42816(13) 0.0380(3) Uani d . 1 1
O O3 0.08715(12) 0.3036(2) 1.08262(15) 0.0738(6) Uani d . 1 1
C C4 0.31204(14) 0.35278(15) 1.12896(14) 0.0292(3) Uani d . 1 1
O O4 0.09600(12) 0.37950(14) 1.23777(13) 0.0506(4) Uani d . 1 1
C C5 0.36736(15) 0.27751(15) 1.05850(15) 0.0309(3) Uani d . 1 1
H H5A 0.3061 0.2322 1.0267 0.037 Uiso calc R 1 1
O O5 0.45510(15) 0.59231(14) 1.25440(14) 0.0538(4) Uani d . 1 1
C C6 0.51010(14) 0.26699(14) 1.03351(14) 0.0289(3) Uani d . 1 1
O O6 0.25111(14) 0.50869(15) 1.31073(13) 0.0511(4) Uani d . 1 1
H H6A 0.190(3) 0.457(3) 1.282(3) 0.080(9) Uiso d . 1 1
C C7 0.75666(15) 0.33869(15) 1.05065(15) 0.0322(4) Uani d . 1 1
O O7 0.68669(13) 0.13815(14) 0.97773(15) 0.0549(4) Uani d . 1 1
C C8 0.15442(16) 0.34709(17) 1.15168(16) 0.0379(4) Uani d . 1 1
O O8 0.47677(13) 0.13899(13) 0.90410(13) 0.0462(3) Uani d . 1 1
H H8A 0.5250 0.0896 0.8522 0.055 Uiso d . 1 1
C C9 0.36945(17) 0.51692(16) 1.24860(15) 0.0360(4) Uani d . 1 1
O O9 1.40033(17) -0.01196(15) 0.22317(16) 0.0628(4) Uani d . 1 1
C C10 0.56713(16) 0.17555(16) 0.96764(16) 0.0349(4) Uani d . 1 1
C C11 1.66801(19) 0.12425(18) 0.35279(18) 0.0437(4) Uani d . 1 1
H H11A 1.7651 0.1308 0.3486 0.052 Uiso calc R 1 1
C C12 1.6091(2) 0.06014(18) 0.28300(19) 0.0472(5) Uani d . 1 1
H H12A 1.6662 0.0252 0.2324 0.057 Uiso calc R 1 1
C C13 1.4631(2) 0.04559(17) 0.28592(18) 0.0438(4) Uani d . 1 1
C C14 1.38275(19) 0.10197(15) 0.36840(16) 0.0376(4) Uani d . 1 1
C C15 1.44897(17) 0.16657(15) 0.43999(15) 0.0347(4) Uani d . 1 1
C C16 1.36961(17) 0.21379(16) 0.52447(15) 0.0357(4) Uani d . 1 1
H H16A 1.4151 0.2539 0.5729 0.043 Uiso calc R 1 1
C C17 1.22544(18) 0.20214(16) 0.53736(16) 0.0366(4) Uani d . 1 1
C C18 1.16172(19) 0.14494(17) 0.45746(18) 0.0421(4) Uani d . 1 1
C C19 1.2362(2) 0.09473(17) 0.37802(18) 0.0430(4) Uani d . 1 1
H H19A 1.1897 0.0553 0.3296 0.052 Uiso calc R 1 1
C C20 1.21999(19) 0.3099(2) 0.6953(2) 0.0491(5) Uani d . 1 1
H H20A 1.2804 0.3702 0.6455 0.059 Uiso calc R 1 1
H H20B 1.2785 0.2524 0.7469 0.059 Uiso calc R 1 1
C C21 1.1188(2) 0.3715(2) 0.7680(2) 0.0586(6) Uani d . 1 1
H H21A 1.1708 0.4092 0.8192 0.070 Uiso calc R 1 1
H H21B 1.0670 0.4348 0.7164 0.070 Uiso calc R 1 1
C C22 0.9432(2) 0.2206(2) 0.7649(2) 0.0552(5) Uani d . 1 1
H H22A 0.8870 0.2789 0.7119 0.066 Uiso calc R 1 1
H H22B 0.8808 0.1613 0.8136 0.066 Uiso calc R 1 1
C C23 1.0456(2) 0.1578(2) 0.6948(2) 0.0546(5) Uani d . 1 1
H H23A 1.0979 0.0963 0.7479 0.065 Uiso calc R 1 1
H H23B 0.9948 0.1179 0.6447 0.065 Uiso calc R 1 1
C C24 1.66395(19) 0.25073(19) 0.49675(17) 0.0438(4) Uani d . 1 1
H H24A 1.6722 0.2135 0.5804 0.053 Uiso calc R 1 1
C C25 1.7802(2) 0.3311(2) 0.4393(2) 0.0533(5) Uani d . 1 1
H H25A 1.8061 0.3323 0.3577 0.064 Uiso calc R 1 1
H H25B 1.8575 0.3412 0.4868 0.064 Uiso calc R 1 1
C C26 1.6408(2) 0.3841(2) 0.46637(19) 0.0499(5) Uani d . 1 1
H H26A 1.6338 0.4263 0.5302 0.060 Uiso calc R 1 1
H H26B 1.5824 0.4174 0.4011 0.060 Uiso calc R 1 1

loop_
_atom_site_aniso_label
_atom_site_aniso_U_11
_atom_site_aniso_U_22
_atom_site_aniso_U_33
_atom_site_aniso_U_12
_atom_site_aniso_U_13
_atom_site_aniso_U_23
C1 0.0195(7) 0.0390(9) 0.0314(8) 0.0013(6) 0.0018(6) -0.0117(7)
N1 0.0458(9) 0.0744(13) 0.0467(10) 0.0155(9) 0.0116(8) -0.0240(9)
O1 0.0156(6) 0.1473(17) 0.0407(8) 0.0011(7) -0.0006(5) -0.0176(9)
O1W 0.0558(10) 0.0569(10) 0.167(2) 0.0104(8) -0.0303(12) -0.0242(12)
F1 0.0350(6) 0.0850(10) 0.0770(9) 0.0021(5) 0.0012(6) -0.0402(8)
C2 0.0227(7) 0.0405(9) 0.0295(8) -0.0016(6) -0.0016(6) -0.0144(7)
N2 0.0365(7) 0.0475(9) 0.0444(9) -0.0012(6) 0.0147(6) -0.0220(7)
O2 0.0322(6) 0.0623(9) 0.0429(8) 0.0087(5) 0.0136(5) -0.0043(6)
C3 0.0246(7) 0.0355(8) 0.0275(8) 0.0041(6) -0.0008(6) -0.0108(6)
N3 0.0354(7) 0.0431(8) 0.0340(8) 0.0071(6) 0.0057(6) -0.0081(6)
O3 0.0160(6) 0.1546(18) 0.0704(11) -0.0076(7) 0.0026(6) -0.0669(12)
C4 0.0176(6) 0.0395(9) 0.0316(8) 0.0033(5) -0.0006(6) -0.0105(6)
O4 0.0260(6) 0.0772(10) 0.0547(9) -0.0001(6) 0.0115(6) -0.0310(7)
C5 0.0216(7) 0.0376(9) 0.0372(9) -0.0014(6) -0.0012(6) -0.0159(7)
O5 0.0540(8) 0.0583(9) 0.0593(9) -0.0052(6) 0.0054(7) -0.0361(7)
C6 0.0212(7) 0.0349(8) 0.0334(8) 0.0022(5) -0.0002(6) -0.0144(7)
O6 0.0396(7) 0.0739(10) 0.0494(9) 0.0046(6) 0.0076(6) -0.0366(7)
C7 0.0210(7) 0.0424(9) 0.0364(9) -0.0012(6) 0.0038(6) -0.0167(7)
O7 0.0311(6) 0.0642(9) 0.0816(11) 0.0138(6) -0.0027(7) -0.0437(8)
C8 0.0195(7) 0.0567(11) 0.0392(9) 0.0029(6) 0.0013(7) -0.0151(8)
O8 0.0384(7) 0.0542(8) 0.0573(9) 0.0032(5) -0.0023(6) -0.0364(7)
C9 0.0340(8) 0.0448(10) 0.0327(9) 0.0076(7) -0.0015(7) -0.0171(7)
O9 0.0694(10) 0.0643(10) 0.0674(11) -0.0015(7) 0.0143(8) -0.0453(8)
C10 0.0273(8) 0.0390(9) 0.0419(10) 0.0000(6) 0.0039(7) -0.0175(7)
C11 0.0379(9) 0.0470(11) 0.0423(10) 0.0107(7) 0.0119(8) -0.0061(8)
C12 0.0565(11) 0.0414(10) 0.0427(10) 0.0112(8) 0.0163(9) -0.0131(8)
C13 0.0570(11) 0.0350(9) 0.0401(10) 0.0060(8) 0.0099(8) -0.0135(8)
C14 0.0454(9) 0.0326(9) 0.0358(9) 0.0054(7) 0.0068(7) -0.0123(7)
C15 0.0381(8) 0.0332(9) 0.0308(8) 0.0058(6) 0.0064(7) -0.0054(7)
C16 0.0368(9) 0.0403(9) 0.0310(9) 0.0037(7) 0.0058(7) -0.0123(7)
C17 0.0393(9) 0.0344(9) 0.0367(9) 0.0040(6) 0.0086(7) -0.0120(7)
C18 0.0361(9) 0.0446(10) 0.0479(11) 0.0033(7) 0.0034(8) -0.0168(8)
C19 0.0466(10) 0.0422(10) 0.0449(11) 0.0000(7) 0.0021(8) -0.0208(8)
C20 0.0393(9) 0.0599(12) 0.0554(12) -0.0029(8) 0.0130(8) -0.0313(10)
C21 0.0584(12) 0.0630(14) 0.0634(14) 0.0004(10) 0.0168(10) -0.0375(11)
C22 0.0406(10) 0.0732(15) 0.0520(12) 0.0010(9) 0.0169(9) -0.0193(11)
C23 0.0468(10) 0.0613(13) 0.0588(13) -0.0067(9) 0.0204(9) -0.0248(11)
C24 0.0357(9) 0.0642(12) 0.0312(9) 0.0042(8) -0.0013(7) -0.0106(8)
C25 0.0429(10) 0.0704(14) 0.0481(12) -0.0046(9) 0.0033(9) -0.0170(10)
C26 0.0488(10) 0.0632(13) 0.0442(11) 0.0030(9) -0.0028(9) -0.0261(10)

loop_
_atom_type_symbol
_atom_type_description
_atom_type_scat_dispersion_real
_atom_type_scat_dispersion_imag
_atom_type_scat_source
C C 0.0033 0.0016 'International Tables Vol C Tables 4.2.6.8 and 6.1.1.4'
H H 0.0000 0.0000 'International Tables Vol C Tables 4.2.6.8 and 6.1.1.4'
N N 0.0061 0.0033 'International Tables Vol C Tables 4.2.6.8 and 6.1.1.4'
O O 0.0106 0.0060 'International Tables Vol C Tables 4.2.6.8 and 6.1.1.4'
F F 0.0171 0.0103 'International Tables Vol C Tables 4.2.6.8 and 6.1.1.4'

loop_
_geom_angle_atom_site_label_1
_geom_angle_atom_site_label_2
_geom_angle_atom_site_label_3
_geom_angle
C2 C1 C6 119.26(13)
C2 C1 C7 118.20(14)
C6 C1 C7 122.45(14)
C22 N1 C21 110.98(18)
C22 N1 H1A 108.0(18)
C21 N1 H1A 110.1(19)
C22 N1 H1B 111.1(18)
C21 N1 H1B 109.4(18)
H1A N1 H1B 107(3)
C7 O1 H1C 109.4
H1WA O1W H1WB 50.5
C1 C2 C3 122.95(14)
C1 C2 H2A 118.5
C3 C2 H2A 118.5
C17 N2 C20 115.57(14)
C17 N2 C23 115.15(15)
C20 N2 C23 110.83(17)
C2 C3 C4 117.79(14)
C2 C3 C9 113.40(14)
C4 C3 C9 128.79(13)
C11 N3 C15 119.49(16)
C11 N3 C24 120.26(15)
C15 N3 C24 120.26(15)
C5 C4 C3 118.78(13)
C5 C4 C8 115.23(14)
C3 C4 C8 125.98(15)
C6 C5 C4 122.83(14)
C6 C5 H5A 118.6
C4 C5 H5A 118.6
C5 C6 C1 118.33(14)
C5 C6 C10 121.34(13)
C1 C6 C10 120.18(13)
C9 O6 H6A 108.6(19)
O2 C7 O1 124.70(14)
O2 C7 C1 121.15(15)
O1 C7 C1 114.03(15)
O3 C8 O4 121.84(15)
O3 C8 C4 116.41(16)
O4 C8 C4 121.68(15)
C10 O8 H8A 110.2
O5 C9 O6 121.09(17)
O5 C9 C3 119.46(16)
O6 C9 C3 119.33(16)
O7 C10 O8 124.51(17)
O7 C10 C6 121.15(15)
O8 C10 C6 114.30(13)
N3 C11 C12 123.56(17)
N3 C11 H11A 118.2
C12 C11 H11A 118.2
C11 C12 C13 121.11(18)
C11 C12 H12A 119.4
C13 C12 H12A 119.4
O9 C13 C12 124.86(18)
O9 C13 C14 119.59(18)
C12 C13 C14 115.55(18)
C19 C14 C15 118.14(16)
C19 C14 C13 120.63(17)
C15 C14 C13 121.23(17)
N3 C15 C16 120.88(16)
N3 C15 C14 119.00(16)
C16 C15 C14 120.09(16)
C17 C16 C15 121.64(17)
C17 C16 H16A 119.2
C15 C16 H16A 119.2
C16 C17 N2 123.13(17)
C16 C17 C18 116.46(16)
N2 C17 C18 120.39(16)
F1 C18 C19 117.83(17)
F1 C18 C17 119.17(16)
C19 C18 C17 122.99(17)
C18 C19 C14 120.40(18)
C18 C19 H19A 119.8
C14 C19 H19A 119.8
N2 C20 C21 110.56(16)
N2 C20 H20A 109.5
C21 C20 H20A 109.5
N2 C20 H20B 109.5
C21 C20 H20B 109.5
H20A C20 H20B 108.1
N1 C21 C20 110.75(19)
N1 C21 H21A 109.5
C20 C21 H21A 109.5
N1 C21 H21B 109.5
C20 C21 H21B 109.5
H21A C21 H21B 108.1
N1 C22 C23 109.77(17)
N1 C22 H22A 109.7
C23 C22 H22A 109.7
N1 C22 H22B 109.7
C23 C22 H22B 109.7
H22A C22 H22B 108.2
N2 C23 C22 110.56(18)
N2 C23 H23A 109.5
C22 C23 H23A 109.5
N2 C23 H23B 109.5
C22 C23 H23B 109.5
H23A C23 H23B 108.1
N3 C24 C26 117.23(15)
N3 C24 C25 118.92(17)
C26 C24 C25 60.50(15)
N3 C24 H24A 116.2
C26 C24 H24A 116.2
C25 C24 H24A 116.2
C24 C25 C26 59.67(14)
C24 C25 H25A 117.8
C26 C25 H25A 117.8
C24 C25 H25B 117.8
C26 C25 H25B 117.8
H25A C25 H25B 114.9
C24 C26 C25 59.83(14)
C24 C26 H26A 117.8
C25 C26 H26A 117.8
C24 C26 H26B 117.8
C25 C26 H26B 117.8
H26A C26 H26B 114.9

loop_
_geom_bond_atom_site_label_1
_geom_bond_atom_site_label_2
_geom_bond_distance
C1 C2 1.381(2)
C1 C6 1.395(2)
C1 C7 1.504(2)
N1 C22 1.471(3)
N1 C21 1.476(3)
N1 H1A 0.89(3)
N1 H1B 0.93(3)
O1 C7 1.274(2)
O1 H1C 0.9423
O1W H1WA 0.8534
O1W H1WB 0.9965
F1 C18 1.352(2)
C2 C3 1.393(2)
C2 H2A 0.9300
N2 C17 1.399(2)
N2 C20 1.468(3)
N2 C23 1.475(3)
O2 C7 1.213(2)
C3 C4 1.410(2)
C3 C9 1.521(2)
N3 C11 1.353(2)
N3 C15 1.385(2)
N3 C24 1.458(2)
O3 C8 1.246(2)
C4 C5 1.389(2)
C4 C8 1.516(2)
O4 C8 1.247(2)
C5 C6 1.388(2)
C5 H5A 0.9300
O5 C9 1.210(2)
C6 C10 1.498(2)
O6 C9 1.305(2)
O6 H6A 0.96(3)
O7 C10 1.211(2)
O8 C10 1.299(2)
O8 H8A 1.0011
O9 C13 1.264(2)
C11 C12 1.356(3)
C11 H11A 0.9300
C12 C13 1.406(3)
C12 H12A 0.9300
C13 C14 1.449(3)
C14 C19 1.402(3)
C14 C15 1.409(3)
C15 C16 1.405(2)
C16 C17 1.384(2)
C16 H16A 0.9300
C17 C18 1.417(3)
C18 C19 1.356(3)
C19 H19A 0.9300
C20 C21 1.513(3)
C20 H20A 0.9700
C20 H20B 0.9700
C21 H21A 0.9700
C21 H21B 0.9700
C22 C23 1.508(3)
C22 H22A 0.9700
C22 H22B 0.9700
C23 H23A 0.9700
C23 H23B 0.9700
C24 C26 1.483(3)
C24 C25 1.485(3)
C24 H24A 0.9800
C25 C26 1.495(3)
C25 H25A 0.9700
C25 H25B 0.9700
C26 H26A 0.9700
C26 H26B 0.9700

loop_
_geom_hbond_atom_site_label_D
_geom_hbond_atom_site_label_H
_geom_hbond_atom_site_label_A
_geom_hbond_site_symmetry_A
_geom_hbond_distance_DH
_geom_hbond_distance_HA
_geom_hbond_distance_DA
_geom_hbond_angle_DHA
O1 H1C O3 1_655 0.94 1.58 2.5170(18) 177.0
O1 H1C O4 1_655 0.94 2.52 3.078(2) 118.1
N1 H1B O3 1_655 0.93(3) 2.54(3) 3.006(3) 111(2)
N1 H1B O1W 2_757 0.93(3) 2.04(3) 2.929(3) 158(2)
O8 H8A O9 2_756 1.00 1.52 2.519(2) 178.2

loop_
_geom_torsion_atom_site_label_1
_geom_torsion_atom_site_label_2
_geom_torsion_atom_site_label_3
_geom_torsion_atom_site_label_4
_geom_torsion
C6 C1 C2 C3 1.8(3)
C7 C1 C2 C3 178.42(14)
C1 C2 C3 C4 -1.5(2)
C1 C2 C3 C9 179.95(15)
C2 C3 C4 C5 -0.6(2)
C9 C3 C4 C5 177.76(16)
C2 C3 C4 C8 178.52(15)
C9 C3 C4 C8 -3.2(3)
C3 C4 C5 C6 2.4(3)
C8 C4 C5 C6 -176.81(15)
C4 C5 C6 C1 -2.1(3)
C4 C5 C6 C10 173.58(16)
C2 C1 C6 C5 0.0(2)
C7 C1 C6 C5 -176.49(15)
C2 C1 C6 C10 -175.70(15)
C7 C1 C6 C10 7.8(3)
C2 C1 C7 O2 -109.5(2)
C6 C1 C7 O2 67.1(2)
C2 C1 C7 O1 66.7(2)
C6 C1 C7 O1 -116.7(2)
C5 C4 C8 O3 -18.7(3)
C3 C4 C8 O3 162.20(19)
C5 C4 C8 O4 158.39(17)
C3 C4 C8 O4 -20.7(3)
C2 C3 C9 O5 17.1(2)
C4 C3 C9 O5 -161.24(18)
C2 C3 C9 O6 -158.98(15)
C4 C3 C9 O6 22.6(3)
C5 C6 C10 O7 -155.79(18)
C1 C6 C10 O7 19.8(3)
C5 C6 C10 O8 22.1(2)
C1 C6 C10 O8 -162.35(16)
C15 N3 C11 C12 2.8(3)
C24 N3 C11 C12 -177.46(18)
N3 C11 C12 C13 -0.7(3)
C11 C12 C13 O9 179.5(2)
C11 C12 C13 C14 -0.7(3)
O9 C13 C14 C19 -0.9(3)
C12 C13 C14 C19 179.23(18)
O9 C13 C14 C15 179.84(18)
C12 C13 C14 C15 0.0(3)
C11 N3 C15 C16 174.60(16)
C24 N3 C15 C16 -5.1(2)
C11 N3 C15 C14 -3.4(2)
C24 N3 C15 C14 176.89(15)
C19 C14 C15 N3 -177.24(16)
C13 C14 C15 N3 2.0(2)
C19 C14 C15 C16 4.8(3)
C13 C14 C15 C16 -175.96(16)
N3 C15 C16 C17 179.91(16)
C14 C15 C16 C17 -2.1(3)
C15 C16 C17 N2 178.80(16)
C15 C16 C17 C18 -2.7(3)
C20 N2 C17 C16 1.9(3)
C23 N2 C17 C16 -129.4(2)
C20 N2 C17 C18 -176.54(18)
C23 N2 C17 C18 52.2(2)
C16 C17 C18 F1 -174.11(17)
N2 C17 C18 F1 4.4(3)
C16 C17 C18 C19 5.2(3)
N2 C17 C18 C19 -176.27(18)
F1 C18 C19 C14 176.68(17)
C17 C18 C19 C14 -2.6(3)
C15 C14 C19 C18 -2.4(3)
C13 C14 C19 C18 178.29(18)
C17 N2 C20 C21 170.19(18)
C23 N2 C20 C21 -56.5(2)
C22 N1 C21 C20 -56.8(3)
N2 C20 C21 N1 55.8(3)
C21 N1 C22 C23 57.8(3)
C17 N2 C23 C22 -168.47(18)
C20 N2 C23 C22 58.0(2)
N1 C22 C23 N2 -58.2(3)
C11 N3 C24 C26 110.6(2)
C15 N3 C24 C26 -69.7(2)
C11 N3 C24 C25 41.0(3)
C15 N3 C24 C25 -139.30(18)
N3 C24 C25 C26 106.74(19)
N3 C24 C26 C25 -109.50(19)

loop_
_cod_related_entry_id
_cod_related_entry_database
_cod_related_entry_code
1 ChemSpider 30657481
